data_7007368
loop_
_publ_author_name
'Adams, Christopher J.'
'Crawford, Paul C.'
'Guy Orpen, A.'
'Podesta, Thomas J.'

_publ_section_title
;
 Cation and anion diversity in [M(dithiooxalate)2]2- salts: structure
 robustness in crystal synthesis.
;
_journal_issue 34
_journal_name_full 'Dalton transactions (Cambridge, England : 2003)'
_journal_page_first 4078
_journal_page_last 4092
_journal_paper_doi 10.1039/b604319d
_journal_year 2006
_chemical_formula_sum 'C16 H24 N2 Ni O8 S4'
_chemical_formula_weight 559.32
_chemical_name_systematic
;
?
;
_space_group_IT_number 2
_symmetry_cell_setting triclinic
_symmetry_space_group_name_Hall '-P 1'
_symmetry_space_group_name_H-M 'P -1'
_atom_sites_solution_hydrogens geom
_atom_sites_solution_primary direct
_atom_sites_solution_secondary difmap
_audit_creation_method SHELXL-97
_cell_angle_alpha 92.959(2)
_cell_angle_beta 104.109(2)
_cell_angle_gamma 103.856(2)
_cell_formula_units_Z 1
_cell_length_a 7.5505(10)
_cell_length_b 7.9751(10)
_cell_length_c 9.9141(13)
_cell_measurement_reflns_used 80
_cell_measurement_temperature 173(2)
_cell_measurement_theta_max 27.51
_cell_measurement_theta_min 3.099
_cell_volume 558.28(13)
_computing_cell_refinement 'Bruker SMART'
_computing_data_collection 'Bruker SMART'
_computing_data_reduction 'Bruker SHELXTL'
_computing_molecular_graphics 'Bruker SHELXTL'
_computing_publication_material 'Bruker SHELXTL'
_computing_structure_refinement 'SHELXL-97 (Sheldrick, 1997)'
_computing_structure_solution 'SHELXS-97 (Sheldrick, 1990)'
_diffrn_ambient_temperature 173(2)
_diffrn_measured_fraction_theta_full 0.987
_diffrn_measured_fraction_theta_max 0.987
_diffrn_measurement_device_type 'CCD area detector'
_diffrn_measurement_method 'phi and omega scans'
_diffrn_radiation_monochromator graphite
_diffrn_radiation_source 'fine-focus sealed tube'
_diffrn_radiation_type MoK\a
_diffrn_radiation_wavelength 0.71073
_diffrn_reflns_av_R_equivalents 0.0189
_diffrn_reflns_av_sigmaI/netI 0.0186
_diffrn_reflns_limit_h_max 9
_diffrn_reflns_limit_h_min -9
_diffrn_reflns_limit_k_max 10
_diffrn_reflns_limit_k_min -10
_diffrn_reflns_limit_l_max 12
_diffrn_reflns_limit_l_min -12
_diffrn_reflns_number 5846
_diffrn_reflns_theta_full 27.51
_diffrn_reflns_theta_max 27.51
_diffrn_reflns_theta_min 2.13
_exptl_absorpt_coefficient_mu 1.289
_exptl_absorpt_correction_T_max 0.825075
_exptl_absorpt_correction_T_min 0.650585
_exptl_absorpt_correction_type multi-scan
_exptl_crystal_colour purple
_exptl_crystal_density_diffrn 1.664
_exptl_crystal_density_method 'not measured'
_exptl_crystal_description prism
_exptl_crystal_F_000 290
_exptl_crystal_size_max 0.2
_exptl_crystal_size_mid 0.2
_exptl_crystal_size_min 0.1
_refine_diff_density_max 0.297
_refine_diff_density_min -0.437
_refine_diff_density_rms 0.091
_refine_ls_extinction_method none
_refine_ls_goodness_of_fit_ref 1.254
_refine_ls_hydrogen_treatment mixed
_refine_ls_matrix_type full
_refine_ls_number_parameters 158
_refine_ls_number_reflns 2533
_refine_ls_number_restraints 0
_refine_ls_restrained_S_all 1.254
_refine_ls_R_factor_all 0.0292
_refine_ls_R_factor_gt 0.0263
_refine_ls_shift/su_max 0.000
_refine_ls_shift/su_mean 0.000
_refine_ls_structure_factor_coef Fsqd
_refine_ls_weighting_details 'calc w=1/[\s^2^(Fo^2^)+(0.0461P)^2^+0.0000P] where P=(Fo^2^+2Fc^2^)/3'
_refine_ls_weighting_scheme calc
_refine_ls_wR_factor_gt 0.0750
_refine_ls_wR_factor_ref 0.0766
_reflns_number_gt 2319
_reflns_number_total 2533
_reflns_threshold_expression >2sigma(I)
_cod_data_source_file b604319d.txt
_cod_data_source_block 4kellya
_cod_depositor_comments
;
The following automatic conversions were performed:
'_symmetry_cell_setting' value 'Triclinic' changed to 'triclinic'
according to '/home/saulius/struct/CIF-dictionaries/cif_core.dic'
dictionary named 'cif_core.dic' version 2.4.1 from 2010-06-29.

Automatic conversion script
Id: cif_fix_enum 1527 2010-12-29 10:47:43Z saulius 
;
_cod_original_sg_symbol_H-M P-1
_cod_database_code 7007368

loop_
_symmetry_equiv_pos_as_xyz
'x, y, z'
'-x, -y, -z'

loop_
_atom_site_label
_atom_site_type_symbol
_atom_site_fract_x
_atom_site_fract_y
_atom_site_fract_z
_atom_site_U_iso_or_equiv
_atom_site_adp_type
_atom_site_occupancy
_atom_site_symmetry_multiplicity
_atom_site_calc_flag
_atom_site_refinement_flags
_atom_site_disorder_assembly
_atom_site_disorder_group
Ni1 Ni 0.5000 0.0000 0.0000 0.01782(10) Uani 1 2 d S . .
S2 S 0.26645(5) 0.07370(5) 0.05660(4) 0.02309(11) Uani 1 1 d . . .
S1 S 0.48332(6) -0.18899(5) 0.15010(5) 0.02834(12) Uani 1 1 d . . .
O2 O 0.3140(2) 0.41093(18) -0.21292(15) 0.0423(3) Uani 1 1 d . . .
O1 O 0.11473(16) 0.32651(15) -0.02441(12) 0.0271(3) Uani 1 1 d . . .
C1 C 0.3470(2) 0.2965(2) -0.14070(17) 0.0251(3) Uani 1 1 d . . .
C2 C 0.2289(2) 0.24436(19) -0.03551(16) 0.0207(3) Uani 1 1 d . . .
O3 O -0.50428(16) 0.79075(16) -0.46376(14) 0.0306(3) Uani 1 1 d . . .
O4 O -0.26181(17) 1.01934(15) -0.45276(14) 0.0324(3) Uani 1 1 d . . .
N1 N 0.05126(18) 0.60096(17) -0.20019(14) 0.0219(3) Uani 1 1 d . . .
C8 C -0.3292(2) 0.8601(2) -0.44248(16) 0.0229(3) Uani 1 1 d . . .
C4 C 0.0015(2) 0.85512(19) -0.32007(17) 0.0229(3) Uani 1 1 d . . .
H4A H 0.0555 0.9443 -0.3752 0.027 Uiso 1 1 calc R . .
H4B H -0.0123 0.9158 -0.2351 0.027 Uiso 1 1 calc R . .
C3 C 0.1352(2) 0.7406(2) -0.27760(17) 0.0235(3) Uani 1 1 d . . .
H3A H 0.1585 0.6878 -0.3621 0.028 Uiso 1 1 calc R . .
H3B H 0.2579 0.8117 -0.2174 0.028 Uiso 1 1 calc R . .
C5 C -0.1936(2) 0.74723(19) -0.40771(15) 0.0214(3) Uani 1 1 d . . .
H5A H -0.1776 0.6995 -0.4979 0.026 Uiso 1 1 calc R . .
C7 C -0.1308(2) 0.48699(19) -0.28991(18) 0.0261(3) Uani 1 1 d . . .
H7A H -0.1822 0.3937 -0.2370 0.031 Uiso 1 1 calc R . .
H7B H -0.1082 0.4318 -0.3737 0.031 Uiso 1 1 calc R . .
C6 C -0.2726(2) 0.59295(19) -0.33482(17) 0.0242(3) Uani 1 1 d . . .
H6A H -0.3061 0.6363 -0.2515 0.029 Uiso 1 1 calc R . .
H6B H -0.3893 0.5175 -0.3994 0.029 Uiso 1 1 calc R . .
H1A H 0.029(3) 0.649(2) -0.122(2) 0.032(5) Uiso 1 1 d . . .
H1B H 0.132(3) 0.523(3) -0.182(3) 0.065(8) Uiso 1 1 d . . .
H4C H -0.346(5) 1.082(5) -0.477(4) 0.024(9) Uiso 0.50 1 d P . .
H3C H -0.558(5) 0.852(4) -0.491(4) 0.010(8) Uiso 0.50 1 d P . .

loop_
_atom_site_aniso_label
_atom_site_aniso_U_11
_atom_site_aniso_U_22
_atom_site_aniso_U_33
_atom_site_aniso_U_23
_atom_site_aniso_U_13
_atom_site_aniso_U_12
Ni1 0.01804(15) 0.01808(15) 0.02129(16) 0.00534(11) 0.00792(10) 0.00873(10)
S2 0.0253(2) 0.0259(2) 0.0273(2) 0.01134(16) 0.01414(15) 0.01520(15)
S1 0.0318(2) 0.0306(2) 0.0372(2) 0.01795(18) 0.02212(18) 0.01961(17)
O2 0.0534(8) 0.0473(8) 0.0530(8) 0.0347(7) 0.0355(7) 0.0360(7)
O1 0.0297(6) 0.0321(6) 0.0297(6) 0.0106(5) 0.0137(5) 0.0200(5)
C1 0.0270(8) 0.0267(8) 0.0287(8) 0.0093(6) 0.0122(6) 0.0139(6)
C2 0.0218(7) 0.0215(7) 0.0211(7) 0.0046(6) 0.0065(6) 0.0089(6)
O3 0.0231(6) 0.0276(6) 0.0412(7) 0.0104(6) 0.0037(5) 0.0101(5)
O4 0.0289(6) 0.0250(6) 0.0456(7) 0.0146(5) 0.0084(5) 0.0110(5)
N1 0.0230(6) 0.0237(6) 0.0223(6) 0.0068(5) 0.0059(5) 0.0117(5)
C8 0.0259(8) 0.0244(7) 0.0195(7) 0.0051(6) 0.0045(6) 0.0099(6)
C4 0.0210(7) 0.0208(7) 0.0294(8) 0.0082(6) 0.0082(6) 0.0077(6)
C3 0.0221(7) 0.0242(7) 0.0275(8) 0.0073(6) 0.0091(6) 0.0088(6)
C5 0.0237(7) 0.0230(7) 0.0196(7) 0.0043(6) 0.0054(5) 0.0100(6)
C7 0.0258(8) 0.0190(7) 0.0332(8) 0.0068(6) 0.0045(6) 0.0079(6)
C6 0.0216(7) 0.0197(7) 0.0295(8) 0.0054(6) 0.0022(6) 0.0060(6)

loop_
_atom_type_symbol
_atom_type_description
_atom_type_scat_dispersion_real
_atom_type_scat_dispersion_imag
_atom_type_scat_source
C C 0.0033 0.0016 'International Tables Vol C Tables 4.2.6.8 and 6.1.1.4'
H H 0.0000 0.0000 'International Tables Vol C Tables 4.2.6.8 and 6.1.1.4'
N N 0.0061 0.0033 'International Tables Vol C Tables 4.2.6.8 and 6.1.1.4'
O O 0.0106 0.0060 'International Tables Vol C Tables 4.2.6.8 and 6.1.1.4'
S S 0.1246 0.1234 'International Tables Vol C Tables 4.2.6.8 and 6.1.1.4'
Ni Ni 0.3393 1.1124 'International Tables Vol C Tables 4.2.6.8 and 6.1.1.4'

loop_
_geom_angle_atom_site_label_1
_geom_angle_atom_site_label_2
_geom_angle_atom_site_label_3
_geom_angle
_geom_angle_site_symmetry_1
_geom_angle_site_symmetry_3
_geom_angle_publ_flag
S2 Ni1 S2 180.0 2_655 . ?
S2 Ni1 S1 92.522(15) 2_655 . ?
S2 Ni1 S1 87.479(15) . . ?
S2 Ni1 S1 87.478(15) 2_655 2_655 ?
S2 Ni1 S1 92.521(15) . 2_655 ?
S1 Ni1 S1 180.0 . 2_655 ?
C2 S2 Ni1 106.13(5) . . ?
C1 S1 Ni1 105.81(6) 2_655 . ?
O2 C1 C2 118.16(14) . . ?
O2 C1 S1 123.95(13) . 2_655 ?
C2 C1 S1 117.89(11) . 2_655 ?
O1 C2 C1 117.69(13) . . ?
O1 C2 S2 124.84(12) . . ?
C1 C2 S2 117.47(11) . . ?
C3 N1 C7 111.11(12) . . ?
O3 C8 O4 123.22(14) . . ?
O3 C8 C5 118.58(14) . . ?
O4 C8 C5 118.17(14) . . ?
C3 C4 C5 111.08(12) . . ?
N1 C3 C4 109.85(12) . . ?
C8 C5 C6 111.47(13) . . ?
C8 C5 C4 110.83(12) . . ?
C6 C5 C4 111.53(12) . . ?
N1 C7 C6 110.19(12) . . ?
C7 C6 C5 111.60(13) . . ?

loop_
_geom_bond_atom_site_label_1
_geom_bond_atom_site_label_2
_geom_bond_distance
_geom_bond_site_symmetry_2
_geom_bond_publ_flag
Ni1 S2 2.1714(4) 2_655 ?
Ni1 S2 2.1714(4) . ?
Ni1 S1 2.1758(4) . ?
Ni1 S1 2.1758(4) 2_655 ?
S2 C2 1.7186(15) . ?
S1 C1 1.7205(16) 2_655 ?
O2 C1 1.224(2) . ?
O1 C2 1.2222(18) . ?
C1 C2 1.542(2) . ?
C1 S1 1.7205(16) 2_655 ?
O3 C8 1.2651(19) . ?
O4 C8 1.2691(19) . ?
N1 C3 1.4891(19) . ?
N1 C7 1.4930(19) . ?
C8 C5 1.509(2) . ?
C4 C3 1.518(2) . ?
C4 C5 1.536(2) . ?
C5 C6 1.530(2) . ?
C7 C6 1.516(2) . ?
